data_2105567
loop_
_publ_author_name
'Valente, E. J.'
'Fuller, J. F.'
'Ball, J. D.'

_publ_section_title
;
 Pseudoacids. I. 4- and 5-Oxoacids
;
_journal_issue 2
_journal_name_full 'Acta Crystallographica Section B'
_journal_page_first 162
_journal_page_last 173
_journal_paper_doi 10.1107/S010876819701149X
_journal_volume 54
_journal_year 1998
_chemical_formula_sum 'C8 H10 O4'
_chemical_formula_weight 170.16
_chemical_name_common 'penicillic acid'
_chemical_name_systematic
;
 4-methoxy-5-hydroxy-5-(2'allyl)-2,5-dihydrofuran-2-one
;
_space_group_IT_number 86
_symmetry_cell_setting tetragonal
_symmetry_space_group_name_Hall '-P 4bc'
_symmetry_space_group_name_H-M 'P 42/n :2'
_audit_creation_method SHELXL
_cell_angle_alpha 90.00
_cell_angle_beta 90.00
_cell_angle_gamma 90.00
_cell_formula_units_Z 8
_cell_length_a 15.83(2)
_cell_length_b 15.83(2)
_cell_length_c 7.016(11)
_cell_measurement_reflns_used 30
_cell_measurement_temperature 295(2)
_cell_measurement_theta_max 20
_cell_measurement_theta_min 12.5
_cell_volume 1758(4)
_computing_cell_refinement 'P3/PC (Siemens, 1989a)'
_computing_data_collection 'P3/PC (Siemens, 1989a)'
_computing_data_reduction 'XDISK (Siemens, 1989b)'
_computing_molecular_graphics 'XP (Siemens, 1989)'
_computing_publication_material 'SHELXL-93 (Sheldrick, 1993)'
_computing_structure_refinement 'SHELXL-93 (Sheldrick, 1993)'
_computing_structure_solution 'SHELXS-86 (Sheldrick, 1985)'
_diffrn_ambient_temperature 568(2)
_diffrn_measurement_device 'scintillation counter, PH analysis'
_diffrn_measurement_method \w
_diffrn_radiation_monochromator graphite
_diffrn_radiation_source 'normal-focus sealed tube'
_diffrn_radiation_type MoK\a
_diffrn_radiation_wavelength 0.71073
_diffrn_reflns_av_R_equivalents 0.0751
_diffrn_reflns_av_sigmaI/netI 0.2973
_diffrn_reflns_limit_h_max 20
_diffrn_reflns_limit_h_min -20
_diffrn_reflns_limit_k_max 20
_diffrn_reflns_limit_k_min -20
_diffrn_reflns_limit_l_max 9
_diffrn_reflns_limit_l_min 0
_diffrn_reflns_number 7107
_diffrn_reflns_theta_max 27.5
_diffrn_reflns_theta_min 1.82
_diffrn_standards_decay_% -2.5(5)
_diffrn_standards_interval_count 97
_diffrn_standards_interval_time 90
_diffrn_standards_number 3
_exptl_absorpt_coefficient_mu 0.104
_exptl_absorpt_correction_type none
_exptl_crystal_colour colorless
_exptl_crystal_density_diffrn 1.285
_exptl_crystal_description prism
_exptl_crystal_F_000 720
_exptl_crystal_size_max 0.30
_exptl_crystal_size_mid 0.10
_exptl_crystal_size_min 0.10
_refine_diff_density_max 0.184
_refine_diff_density_min -0.168
_refine_ls_extinction_coef 0.0155(17)
_refine_ls_extinction_method 'SHELXL93 (Sheldrick, 1993)'
_refine_ls_goodness_of_fit_all 0.838
_refine_ls_goodness_of_fit_obs 1.481
_refine_ls_hydrogen_treatment 'H atoms fixed, calculated'
_refine_ls_matrix_type full
_refine_ls_number_parameters 111
_refine_ls_number_reflns 2046
_refine_ls_number_restraints 0
_refine_ls_restrained_S_all 0.897
_refine_ls_restrained_S_obs 1.481
_refine_ls_R_factor_all 0.1411
_refine_ls_R_factor_obs 0.0557
_refine_ls_shift/esd_max 0.000
_refine_ls_shift/esd_mean 0.000
_refine_ls_structure_factor_coef Fsqd
_refine_ls_weighting_details 'w = 1/[\s^2^(Fo^2^)+(0.0364P)^2^+0.0000P], where P=(Fo^2^+2Fc^2^)/3'
_refine_ls_weighting_scheme calc
_refine_ls_wR_factor_all 0.1406
_refine_ls_wR_factor_obs 0.1144
_reflns_number_observed 577
_reflns_number_total 2051
_reflns_observed_criterion >2sigma(I)
_cod_data_source_file fr0001.cif
_cod_data_source_block 7
_cod_depositor_comments
;
The following automatic conversions were performed:

'_symmetry_cell_setting' value 'Tetragonal' changed to 'tetragonal'
according to /home/saulius/struct/CIF-dictionaries/cif_core.dic
dictionary named 'cif_core.dic' version 2.4.2 from 2011-04-26.

Automatic conversion script
Id: cif_fix_values 1891 2012-01-12 08:04:46Z andrius 

The following automatic conversions were performed:

'_refine_ls_weighting_scheme' value 'w =
1/[\s^2^(Fo^2^)+(0.0364P)^2^+0.0000P], where P=(Fo^2^+2Fc^2^)/3' was
changed to 'calc'. New tag '_refine_ls_weighting_details' was
created. The value of the new tag was set to 'w =
1/[\s^2^(Fo^2^)+(0.0364P)^2^+0.0000P], where P=(Fo^2^+2Fc^2^)/3'.

Automatic conversion script
Id: cif_fix_values 3143 2015-03-26 13:38:13Z robertas 
;
_cod_original_cell_volume 1759.(5)
_cod_original_sg_symbol_H-M 'P 42/n'
_cod_database_code 2105567

loop_
_symmetry_equiv_pos_as_xyz
'x, y, z'
'-x+1/2, -y+1/2, z'
'-y, x+1/2, z+1/2'
'y+1/2, -x, z+1/2'
'-x, -y, -z'
'x-1/2, y-1/2, -z'
'y, -x-1/2, -z-1/2'
'-y-1/2, x, -z-1/2'

loop_
_atom_site_aniso_label
_atom_site_aniso_U_11
_atom_site_aniso_U_22
_atom_site_aniso_U_33
_atom_site_aniso_U_12
_atom_site_aniso_U_13
_atom_site_aniso_U_23
O1 0.0708(12) 0.0540(10) 0.075(2) 0.0028(9) -0.0099(11) 0.0121(10)
C2 0.060(2) 0.067(2) 0.062(2) 0.002(2) -0.004(2) -0.0014(14)
O2 0.0761(13) 0.0898(14) 0.091(2) 0.0294(11) -0.0042(12) 0.0006(12)
C3 0.061(2) 0.065(2) 0.065(2) -0.0017(13) 0.0094(14) 0.007(2)
C4 0.063(2) 0.0480(14) 0.061(2) 0.0042(12) 0.0000(14) -0.0010(13)
O4 0.0752(12) 0.0524(11) 0.0837(15) 0.0108(10) 0.0062(10) -0.0010(10)
C5 0.062(2) 0.057(2) 0.061(2) 0.0029(13) 0.0028(14) -0.004(2)
O5 0.0742(12) 0.0840(13) 0.071(2) -0.0200(9) 0.0069(11) -0.0051(13)
C6 0.067(2) 0.061(2) 0.078(2) -0.0126(12) -0.008(2) -0.008(2)
C7 0.089(2) 0.126(3) 0.130(4) -0.026(2) -0.012(2) -0.051(3)
C8 0.070(2) 0.120(3) 0.132(3) -0.016(2) 0.005(2) -0.023(3)
C9 0.110(2) 0.053(2) 0.093(3) 0.0033(15) -0.010(2) 0.012(2)

loop_
_atom_site_label
_atom_site_fract_x
_atom_site_fract_y
_atom_site_fract_z
_atom_site_U_iso_or_equiv
_atom_site_thermal_displace_type
_atom_site_calc_flag
_atom_site_refinement_flags
_atom_site_occupancy
_atom_site_type_symbol
O1 0.57045(11) 0.63111(9) 0.1480(3) 0.0666(6) Uani d . 1 O
C2 0.6354(2) 0.6633(2) 0.0471(4) 0.0632(8) Uani d . 1 C
O2 0.69962(12) 0.62236(12) 0.0200(3) 0.0855(7) Uani d . 1 O
C3 0.6154(2) 0.7460(2) -0.0188(4) 0.0637(8) Uani d . 1 C
H3A 0.6500(2) 0.7811(2) -0.0906(4) 0.076 Uiso calc R 1 H
C4 0.5385(2) 0.7631(2) 0.0412(4) 0.0572(7) Uani d . 1 C
O4 0.49019(11) 0.83009(11) 0.0179(3) 0.0704(6) Uani d . 1 O
C5 0.50203(14) 0.6926(2) 0.1563(5) 0.0596(8) Uani d . 1 C
O5 0.48727(11) 0.71303(12) 0.3449(3) 0.0764(7) Uani d . 1 O
H5 0.5259(10) 0.7428(16) 0.3845(13) 0.092 Uiso calc R 1 H
C6 0.4243(2) 0.6559(2) 0.0658(5) 0.0687(9) Uani d . 1 C
C7 0.4342(2) 0.6170(2) -0.1207(6) 0.1150(14) Uani d . 1 C
H7A 0.4928(2) 0.6173(2) -0.1559(6) 0.138 Uiso calc PR 0.50 H
H7B 0.4022(2) 0.6482(2) -0.2131(6) 0.138 Uiso calc PR 0.50 H
H7C 0.4142(2) 0.5599(2) -0.1160(6) 0.138 Uiso calc PR 0.50 H
H7D 0.3800(2) 0.5996(2) -0.1675(6) 0.138 Uiso calc PR 0.50 H
H7E 0.4706(2) 0.5687(2) -0.1102(6) 0.138 Uiso calc PR 0.50 H
H7F 0.4586(2) 0.6571(2) -0.2073(6) 0.138 Uiso calc PR 0.50 H
C8 0.3498(2) 0.6646(2) 0.1526(7) 0.1073(12) Uani d . 1 C
H8A 0.3009(2) 0.6453(2) 0.0936(7) 0.129 Uiso calc R 1 H
H8B 0.3468(2) 0.6899(2) 0.2719(7) 0.129 Uiso calc R 1 H
C9 0.5259(2) 0.8957(2) -0.0988(5) 0.0852(10) Uani d . 1 C
H9A 0.4867(2) 0.9418(2) -0.1081(5) 0.102 Uiso calc R 1 H
H9B 0.5373(2) 0.8738(2) -0.2238(5) 0.102 Uiso calc R 1 H
H9C 0.5775(2) 0.9153(2) -0.0424(5) 0.102 Uiso calc R 1 H

loop_
_atom_type_symbol
_atom_type_description
_atom_type_scat_dispersion_real
_atom_type_scat_dispersion_imag
_atom_type_scat_source
C C 0.0033 0.0016 'International Tables Vol C Tables 4.2.6.8 and 6.1.1.4'
H H 0.0000 0.0000 'International Tables Vol C Tables 4.2.6.8 and 6.1.1.4'
O O 0.0106 0.0060 'International Tables Vol C Tables 4.2.6.8 and 6.1.1.4'

loop_
_geom_angle_atom_site_label_1
_geom_angle_atom_site_label_2
_geom_angle_atom_site_label_3
_geom_angle
_geom_angle_publ_flag
C2 O1 C5 109.6(2) yes
O2 C2 O1 121.1(3) ?
O2 C2 C3 128.5(3) ?
O1 C2 C3 110.4(2) ?
C4 C3 C2 106.9(3) ?
C3 C4 O4 131.5(3) ?
C3 C4 C5 112.1(2) ?
O4 C4 C5 116.4(2) ?
C4 O4 C9 115.1(2) ?
O5 C5 O1 108.7(2) yes
O5 C5 C4 114.0(2) ?
O1 C5 C4 101.0(2) ?
O5 C5 C6 110.9(2) ?
O1 C5 C6 109.5(2) ?
C4 C5 C6 112.2(3) ?
C8 C6 C7 123.3(3) ?
C8 C6 C5 119.5(3) ?
C7 C6 C5 117.1(3) ?

loop_
_geom_bond_atom_site_label_1
_geom_bond_atom_site_label_2
_geom_bond_distance
_geom_bond_publ_flag
O1 C2 1.348(4) yes
O1 C5 1.457(3) yes
C2 O2 1.221(4) yes
C2 C3 1.424(4) ?
C3 C4 1.317(4) ?
C4 O4 1.317(4) ?
C4 C5 1.494(4) ?
O4 C9 1.439(4) ?
C5 O5 1.382(4) yes
C5 C6 1.501(4) ?
C6 C8 1.335(4) ?
C6 C7 1.455(5) ?

loop_
_geom_torsion_atom_site_label_1
_geom_torsion_atom_site_label_2
_geom_torsion_atom_site_label_3
_geom_torsion_atom_site_label_4
_geom_torsion
_geom_torsion_publ_flag
C5 O1 C2 O2 -179.3(2) ?
C5 O1 C2 C3 -0.4(3) ?
O2 C2 C3 C4 178.3(3) ?
O1 C2 C3 C4 -0.4(3) ?
C2 C3 C4 O4 -179.2(3) ?
C2 C3 C4 C5 1.1(3) ?
C3 C4 O4 C9 2.3(4) ?
C5 C4 O4 C9 -178.0(2) ?
C2 O1 C5 O5 -119.2(2) yes
C2 O1 C5 C4 1.0(3) ?
C2 O1 C5 C6 119.5(3) ?
C3 C4 C5 O5 115.0(3) ?
O4 C4 C5 O5 -64.7(3) ?
C3 C4 C5 O1 -1.3(3) ?
O4 C4 C5 O1 178.9(2) ?
C3 C4 C5 C6 -117.9(3) ?
O4 C4 C5 C6 62.4(3) ?
O5 C5 C6 C8 15.0(4) ?
O1 C5 C6 C8 134.9(3) ?
C4 C5 C6 C8 -113.8(3) ?
O5 C5 C6 C7 -168.9(3) ?
O1 C5 C6 C7 -49.0(4) ?
C4 C5 C6 C7 62.3(4) ?
